data_4064498
loop_
_publ_author_name
'Saha, Biswajit'
'Ghatak, Tapas'
'Sinha, Arup'
'Rahaman, S. M. Wahidur'
'Bera, Jitendra K.'

_publ_section_title
;
 Site-Directed Anchoring of an N-Heterocyclic Carbene on a Dimetal
 Platform: Evaluation of a Pair of Diruthenium(I) Catalysts for
 Carbene-Transfer Reactions from Ethyl Diazoacetate
;
_journal_issue 7
_journal_name_full Organometallics
_journal_page_first 2051
_journal_paper_doi 10.1021/om200142p
_journal_volume 30
_journal_year 2011
_chemical_formula_moiety 'C30 H21 Br N4 O6 Ru2'
_chemical_formula_sum 'C30 H21 Br N4 O6 Ru2'
_chemical_formula_weight 815.56
_chemical_name_systematic
; 
 ? 
;
_space_group_IT_number 15
_symmetry_cell_setting monoclinic
_symmetry_space_group_name_Hall '-C 2yc'
_symmetry_space_group_name_H-M 'C 1 2/c 1'
_atom_sites_solution_hydrogens geom
_atom_sites_solution_primary direct
_atom_sites_solution_secondary difmap
_audit_creation_method SHELXL-97
_cell_angle_alpha 90.00
_cell_angle_beta 121.345(4)
_cell_angle_gamma 90.00
_cell_formula_units_Z 8
_cell_length_a 26.344(7)
_cell_length_b 19.940(6)
_cell_length_c 13.903(4)
_cell_measurement_reflns_used 4742
_cell_measurement_temperature 100(2)
_cell_measurement_theta_max 28.19
_cell_measurement_theta_min 2.53
_cell_volume 6237(3)
_computing_cell_refinement 'Bruker SAINT'
_computing_data_collection 'Bruker APEX'
_computing_data_reduction 'Bruker SAINT'
_computing_molecular_graphics ORTEP
_computing_publication_material ciftab
_computing_structure_refinement 'SHELXL-97 (Sheldrick, 1997)'
_computing_structure_solution 'SHELXS-97 (Sheldrick, 1990)'
_diffrn_ambient_temperature 100(2)
_diffrn_measured_fraction_theta_full 0.982
_diffrn_measured_fraction_theta_max 0.982
_diffrn_measurement_device_type 'Bruker SMART APEX'
_diffrn_measurement_method 'omega scans'
_diffrn_radiation_monochromator graphite
_diffrn_radiation_source 'fine-focus sealed tube'
_diffrn_radiation_type MoK\a
_diffrn_radiation_wavelength 0.71073
_diffrn_reflns_av_R_equivalents 0.0351
_diffrn_reflns_av_sigmaI/netI 0.0363
_diffrn_reflns_limit_h_max 35
_diffrn_reflns_limit_h_min -35
_diffrn_reflns_limit_k_max 25
_diffrn_reflns_limit_k_min -26
_diffrn_reflns_limit_l_max 18
_diffrn_reflns_limit_l_min -18
_diffrn_reflns_number 27242
_diffrn_reflns_theta_full 28.33
_diffrn_reflns_theta_max 28.33
_diffrn_reflns_theta_min 2.53
_exptl_absorpt_coefficient_mu 2.297
_exptl_absorpt_correction_T_max 0.6201
_exptl_absorpt_correction_T_min 0.5361
_exptl_absorpt_correction_type empirical
_exptl_absorpt_process_details SADABS
_exptl_crystal_colour red
_exptl_crystal_density_diffrn 1.737
_exptl_crystal_density_method 'not measured'
_exptl_crystal_description block
_exptl_crystal_F_000 3200
_exptl_crystal_size_max 0.31
_exptl_crystal_size_mid 0.27
_exptl_crystal_size_min 0.23
_refine_diff_density_max 1.973
_refine_diff_density_min -0.729
_refine_diff_density_rms 0.141
_refine_ls_extinction_method none
_refine_ls_goodness_of_fit_ref 1.091
_refine_ls_hydrogen_treatment constr
_refine_ls_matrix_type full
_refine_ls_number_parameters 389
_refine_ls_number_reflns 7643
_refine_ls_number_restraints 0
_refine_ls_restrained_S_all 1.091
_refine_ls_R_factor_all 0.0504
_refine_ls_R_factor_gt 0.0387
_refine_ls_shift/su_max 0.001
_refine_ls_shift/su_mean 0.000
_refine_ls_structure_factor_coef Fsqd
_refine_ls_weighting_details 'calc w=1/[\s^2^(Fo^2^)+(0.0630P)^2^+1.6713P] where P=(Fo^2^+2Fc^2^)/3'
_refine_ls_weighting_scheme calc
_refine_ls_wR_factor_gt 0.0970
_refine_ls_wR_factor_ref 0.1080
_reflns_number_gt 6170
_reflns_number_total 7643
_reflns_threshold_expression >2sigma(I)
_cod_data_source_file om200142p_si_002.cif
_cod_data_source_block compound2
_cod_depositor_comments
;
The following automatic conversions were performed:

'_symmetry_cell_setting' value 'Monoclinic' changed to 'monoclinic'
according to /home/saulius/struct/CIF-dictionaries/cif_core.dic
dictionary named 'cif_core.dic' version 2.4.1 from 2010-06-29.

Automatic conversion script
Id: cif_fix_values 1715 2011-07-08 13:25:40Z adriana 
;
_cod_original_sg_symbol_H-M C2/c
_cod_database_code 4064498

loop_
_symmetry_equiv_pos_as_xyz
'x, y, z'
'-x, y, -z+1/2'
'x+1/2, y+1/2, z'
'-x+1/2, y+1/2, -z+1/2'
'-x, -y, -z'
'x, -y, z-1/2'
'-x+1/2, -y+1/2, -z'
'x+1/2, -y+1/2, z-1/2'

loop_
_atom_site_label
_atom_site_type_symbol
_atom_site_fract_x
_atom_site_fract_y
_atom_site_fract_z
_atom_site_U_iso_or_equiv
_atom_site_adp_type
_atom_site_occupancy
_atom_site_symmetry_multiplicity
_atom_site_calc_flag
_atom_site_refinement_flags
Ru2 Ru 0.244856(11) 0.027683(14) 0.22137(2) 0.02288(8) Uani 1 1 d .
Ru1 Ru 0.185454(11) -0.076723(14) 0.23906(2) 0.02364(9) Uani 1 1 d .
Br1 Br 0.107161(15) -0.153310(19) 0.25670(3) 0.03049(10) Uani 1 1 d .
O3 O 0.28375(12) -0.10646(14) 0.4746(2) 0.0374(6) Uani 1 1 d .
N2 N 0.15780(12) 0.05574(15) 0.0847(2) 0.0232(6) Uani 1 1 d .
C16 C 0.04826(15) 0.11235(19) -0.0695(3) 0.0276(7) Uani 1 1 d .
H16 H 0.0110 0.1313 -0.1232 0.033 Uiso 1 1 calc R
C14 C 0.05373(15) 0.04215(19) -0.0568(3) 0.0272(7) Uani 1 1 d .
C11 C 0.06911(15) -0.09008(19) 0.0073(3) 0.0282(7) Uani 1 1 d .
H11 H 0.0733 -0.1357 0.0297 0.034 Uiso 1 1 calc R
C3 C 0.24657(16) -0.09427(18) 0.3851(3) 0.0280(7) Uani 1 1 d .
C17 C 0.09533(15) 0.15347(18) -0.0061(3) 0.0268(7) Uani 1 1 d .
C15 C 0.10871(15) 0.01570(18) 0.0322(3) 0.0248(7) Uani 1 1 d .
N1 N 0.11438(12) -0.04843(15) 0.0683(2) 0.0245(6) Uani 1 1 d .
C13 C 0.00634(15) -0.00371(19) -0.1184(3) 0.0295(8) Uani 1 1 d .
H13 H -0.0309 0.0114 -0.1790 0.035 Uiso 1 1 calc R
C29 C 0.08744(15) 0.22691(19) -0.0003(3) 0.0293(7) Uani 1 1 d .
O6 O 0.21450(11) 0.07970(12) 0.31515(19) 0.0270(5) Uani 1 1 d .
O5 O 0.14708(11) 0.00129(12) 0.28908(19) 0.0276(5) Uani 1 1 d .
N3 N 0.20549(12) 0.15608(14) 0.1071(2) 0.0240(6) Uani 1 1 d .
O2 O 0.28505(13) -0.04440(15) 0.0829(2) 0.0418(7) Uani 1 1 d .
O1 O 0.24300(12) -0.17499(14) 0.1635(2) 0.0372(6) Uani 1 1 d .
N4 N 0.29986(12) 0.16861(15) 0.2089(2) 0.0252(6) Uani 1 1 d .
C2 C 0.26915(15) -0.01715(19) 0.1345(3) 0.0297(8) Uani 1 1 d .
C21 C 0.25760(15) 0.12333(17) 0.1832(3) 0.0247(7) Uani 1 1 d .
C18 C 0.15176(14) 0.12079(18) 0.0607(3) 0.0243(7) Uani 1 1 d .
C1 C 0.21986(16) -0.13777(18) 0.1914(3) 0.0285(7) Uani 1 1 d .
C5 C 0.17081(15) 0.05795(18) 0.3209(3) 0.0269(7) Uani 1 1 d .
C22 C 0.36329(15) 0.15990(18) 0.2955(3) 0.0280(7) Uani 1 1 d .
H22A H 0.3877 0.1852 0.2727 0.034 Uiso 1 1 calc R
H22B H 0.3738 0.1119 0.3003 0.034 Uiso 1 1 calc R
C19 C 0.21742(16) 0.22083(19) 0.0842(3) 0.0291(7) Uani 1 1 d .
H19 H 0.1896 0.2527 0.0332 0.035 Uiso 1 1 calc R
C12 C 0.01522(15) -0.0698(2) -0.0891(3) 0.0300(8) Uani 1 1 d .
H12 H -0.0146 -0.1019 -0.1332 0.036 Uiso 1 1 calc R
C34 C 0.10649(17) 0.2572(2) 0.1036(3) 0.0344(8) Uani 1 1 d .
H34 H 0.1259 0.2308 0.1701 0.041 Uiso 1 1 calc R
O4 O 0.36516(13) 0.00498(16) 0.4284(2) 0.0472(7) Uani 1 1 d .
C20 C 0.27678(15) 0.22818(17) 0.1499(3) 0.0265(7) Uani 1 1 d .
H20 H 0.2989 0.2671 0.1550 0.032 Uiso 1 1 calc R
C23 C 0.37775(15) 0.18400(18) 0.4106(3) 0.0285(7) Uani 1 1 d .
C24 C 0.43248(16) 0.2137(2) 0.4812(3) 0.0361(9) Uani 1 1 d .
H24 H 0.4593 0.2203 0.4556 0.043 Uiso 1 1 calc R
C4 C 0.31876(17) 0.01135(19) 0.3489(3) 0.0327(8) Uani 1 1 d .
C6 C 0.14525(18) 0.1057(2) 0.3684(3) 0.0361(8) Uani 1 1 d .
H6A H 0.1680 0.1027 0.4508 0.054 Uiso 1 1 calc R
H6B H 0.1037 0.0940 0.3399 0.054 Uiso 1 1 calc R
H6C H 0.1474 0.1516 0.3454 0.054 Uiso 1 1 calc R
C30 C 0.05970(17) 0.2660(2) -0.0966(3) 0.0369(9) Uani 1 1 d .
H30 H 0.0466 0.2463 -0.1680 0.044 Uiso 1 1 calc R
C28 C 0.33863(16) 0.1755(2) 0.4485(3) 0.0356(8) Uani 1 1 d .
H28 H 0.3009 0.1555 0.4002 0.043 Uiso 1 1 calc R
C32 C 0.06935(19) 0.3634(2) 0.0144(4) 0.0447(10) Uani 1 1 d .
H32 H 0.0626 0.4098 0.0192 0.054 Uiso 1 1 calc R
C31 C 0.05094(19) 0.3347(2) -0.0891(4) 0.0442(10) Uani 1 1 d .
H31 H 0.0323 0.3615 -0.1552 0.053 Uiso 1 1 calc R
C33 C 0.09776(18) 0.3245(2) 0.1118(4) 0.0407(9) Uani 1 1 d .
H33 H 0.1110 0.3443 0.1832 0.049 Uiso 1 1 calc R
C27 C 0.35371(18) 0.1956(2) 0.5551(3) 0.0407(9) Uani 1 1 d .
H27 H 0.3266 0.1895 0.5801 0.049 Uiso 1 1 calc R
C26 C 0.40873(18) 0.2248(2) 0.6255(3) 0.0433(10) Uani 1 1 d .
H26 H 0.4193 0.2385 0.6991 0.052 Uiso 1 1 calc R
C25 C 0.44862(17) 0.2342(2) 0.5898(3) 0.0423(10) Uani 1 1 d .
H25 H 0.4863 0.2542 0.6383 0.051 Uiso 1 1 calc R

loop_
_atom_site_aniso_label
_atom_site_aniso_U_11
_atom_site_aniso_U_22
_atom_site_aniso_U_33
_atom_site_aniso_U_23
_atom_site_aniso_U_13
_atom_site_aniso_U_12
Ru2 0.02113(14) 0.02954(16) 0.01976(14) 0.00067(10) 0.01188(11) 0.00004(10)
Ru1 0.02390(15) 0.03003(16) 0.02028(14) 0.00141(10) 0.01380(12) 0.00016(10)
Br1 0.02781(19) 0.0386(2) 0.02991(19) 0.00626(14) 0.01841(16) 0.00286(14)
O3 0.0395(15) 0.0434(16) 0.0242(13) 0.0055(11) 0.0129(12) 0.0049(12)
N2 0.0210(13) 0.0348(16) 0.0160(12) 0.0000(11) 0.0111(11) -0.0007(11)
C16 0.0213(16) 0.045(2) 0.0177(15) 0.0035(14) 0.0112(13) 0.0032(14)
C14 0.0224(16) 0.045(2) 0.0175(15) 0.0006(14) 0.0128(13) -0.0003(14)
C11 0.0317(18) 0.036(2) 0.0250(17) -0.0026(14) 0.0206(15) -0.0060(15)
C3 0.0336(19) 0.0280(18) 0.0281(18) 0.0008(14) 0.0200(16) 0.0008(14)
C17 0.0269(17) 0.041(2) 0.0197(16) 0.0024(13) 0.0173(14) 0.0042(14)
C15 0.0236(16) 0.0378(19) 0.0194(15) -0.0002(13) 0.0158(14) 0.0016(13)
N1 0.0269(14) 0.0321(15) 0.0203(13) 0.0000(11) 0.0164(12) -0.0023(12)
C13 0.0239(17) 0.048(2) 0.0196(16) -0.0007(14) 0.0133(14) -0.0033(15)
C29 0.0254(17) 0.037(2) 0.0301(18) -0.0002(14) 0.0175(15) 0.0012(14)
O6 0.0305(13) 0.0337(14) 0.0203(11) -0.0006(9) 0.0156(10) -0.0015(10)
O5 0.0298(13) 0.0335(14) 0.0245(12) -0.0004(10) 0.0175(10) -0.0009(10)
N3 0.0252(14) 0.0295(15) 0.0200(13) 0.0018(11) 0.0137(12) -0.0023(11)
O2 0.0482(17) 0.0436(16) 0.0493(17) -0.0077(13) 0.0365(15) -0.0015(13)
O1 0.0450(16) 0.0359(15) 0.0420(15) -0.0001(12) 0.0305(13) 0.0070(12)
N4 0.0211(13) 0.0368(16) 0.0196(13) -0.0025(11) 0.0120(11) -0.0030(12)
C2 0.0244(17) 0.039(2) 0.0265(18) -0.0005(14) 0.0138(15) -0.0043(14)
C21 0.0249(16) 0.0344(19) 0.0161(14) 0.0013(13) 0.0115(13) 0.0036(13)
C18 0.0239(16) 0.0363(19) 0.0152(14) -0.0008(12) 0.0119(13) -0.0011(13)
C1 0.0285(17) 0.0349(19) 0.0194(16) 0.0073(14) 0.0105(14) 0.0012(15)
C5 0.0274(17) 0.036(2) 0.0180(15) 0.0032(13) 0.0124(14) 0.0035(14)
C22 0.0223(16) 0.0335(19) 0.0281(17) -0.0037(14) 0.0131(14) -0.0040(13)
C19 0.0295(18) 0.035(2) 0.0250(17) 0.0001(14) 0.0161(15) 0.0005(14)
C12 0.0227(17) 0.050(2) 0.0205(16) -0.0056(14) 0.0131(14) -0.0088(15)
C34 0.0339(19) 0.043(2) 0.0276(18) 0.0004(15) 0.0169(16) 0.0011(16)
O4 0.0299(15) 0.0509(18) 0.0406(17) 0.0077(13) 0.0042(13) 0.0030(13)
C20 0.0300(18) 0.0281(18) 0.0257(17) -0.0013(13) 0.0175(15) -0.0032(13)
C23 0.0254(17) 0.0309(19) 0.0261(17) 0.0021(14) 0.0112(14) 0.0022(14)
C24 0.0268(19) 0.051(2) 0.0247(18) 0.0045(16) 0.0093(15) 0.0037(16)
C4 0.033(2) 0.032(2) 0.0324(19) 0.0002(15) 0.0168(17) 0.0018(15)
C6 0.043(2) 0.041(2) 0.037(2) -0.0034(16) 0.0293(18) 0.0002(17)
C30 0.036(2) 0.046(2) 0.0299(19) 0.0036(16) 0.0179(17) 0.0064(17)
C28 0.0282(18) 0.048(2) 0.0270(18) -0.0075(16) 0.0114(15) -0.0034(16)
C32 0.048(2) 0.033(2) 0.058(3) -0.0020(19) 0.031(2) 0.0008(18)
C31 0.049(2) 0.044(2) 0.039(2) 0.0126(18) 0.022(2) 0.0161(19)
C33 0.041(2) 0.046(2) 0.040(2) -0.0108(18) 0.0245(19) -0.0054(18)
C27 0.037(2) 0.054(3) 0.033(2) -0.0022(17) 0.0192(18) 0.0015(18)
C26 0.041(2) 0.059(3) 0.0208(18) -0.0036(17) 0.0095(17) 0.0048(19)
C25 0.029(2) 0.054(3) 0.0251(18) -0.0009(17) 0.0007(16) -0.0014(17)

loop_
_atom_type_symbol
_atom_type_description
_atom_type_scat_dispersion_real
_atom_type_scat_dispersion_imag
_atom_type_scat_source
C C 0.0033 0.0016 'International Tables Vol C Tables 4.2.6.8 and 6.1.1.4'
N N 0.0061 0.0033 'International Tables Vol C Tables 4.2.6.8 and 6.1.1.4'
O O 0.0106 0.0060 'International Tables Vol C Tables 4.2.6.8 and 6.1.1.4'
Br Br -0.2901 2.4595 'International Tables Vol C Tables 4.2.6.8 and 6.1.1.4'
Ru Ru -1.2594 0.8363 'International Tables Vol C Tables 4.2.6.8 and 6.1.1.4'
H H 0.0000 0.0000 'International Tables Vol C Tables 4.2.6.8 and 6.1.1.4'

loop_
_geom_angle_atom_site_label_1
_geom_angle_atom_site_label_2
_geom_angle_atom_site_label_3
_geom_angle
C4 Ru2 C2 89.53(16)
C4 Ru2 C21 100.29(15)
C2 Ru2 C21 96.92(14)
C4 Ru2 O6 92.40(13)
C2 Ru2 O6 178.05(13)
C21 Ru2 O6 82.51(11)
C4 Ru2 N2 173.23(14)
C2 Ru2 N2 96.90(13)
C21 Ru2 N2 76.89(12)
O6 Ru2 N2 81.16(10)
C4 Ru2 Ru1 98.49(12)
C2 Ru2 Ru1 95.75(11)
C21 Ru2 Ru1 157.37(9)
O6 Ru2 Ru1 84.20(7)
N2 Ru2 Ru1 83.03(8)
C1 Ru1 C3 87.69(15)
C1 Ru1 O5 175.39(12)
C3 Ru1 O5 93.93(13)
C1 Ru1 N1 94.79(13)
C3 Ru1 N1 176.01(13)
O5 Ru1 N1 83.37(10)
C1 Ru1 Br1 101.73(11)
C3 Ru1 Br1 93.64(11)
O5 Ru1 Br1 82.49(7)
N1 Ru1 Br1 88.93(7)
C1 Ru1 Ru2 93.46(11)
C3 Ru1 Ru2 91.79(11)
O5 Ru1 Ru2 82.19(7)
N1 Ru1 Ru2 84.95(8)
Br1 Ru1 Ru2 164.053(15)
C18 N2 C15 118.7(3)
C18 N2 Ru2 114.1(2)
C15 N2 Ru2 126.7(2)
C17 C16 C14 121.2(3)
C16 C14 C13 124.3(3)
C16 C14 C15 117.8(3)
C13 C14 C15 117.5(3)
N1 C11 C12 123.3(3)
O3 C3 Ru1 178.5(3)
C16 C17 C18 115.7(3)
C16 C17 C29 121.5(3)
C18 C17 C29 122.6(3)
N1 C15 N2 117.6(3)
N1 C15 C14 122.4(3)
N2 C15 C14 119.9(3)
C11 N1 C15 117.6(3)
C11 N1 Ru1 120.3(2)
C15 N1 Ru1 120.7(2)
C12 C13 C14 118.8(3)
C30 C29 C34 118.8(4)
C30 C29 C17 121.3(3)
C34 C29 C17 119.9(3)
C5 O6 Ru2 121.0(2)
C5 O5 Ru1 122.1(2)
C21 N3 C18 118.5(3)
C21 N3 C19 110.9(3)
C18 N3 C19 130.4(3)
C21 N4 C20 111.9(3)
C21 N4 C22 125.0(3)
C20 N4 C22 122.9(3)
O2 C2 Ru2 178.8(3)
N4 C21 N3 104.1(3)
N4 C21 Ru2 141.9(3)
N3 C21 Ru2 113.9(2)
N2 C18 N3 114.5(3)
N2 C18 C17 123.7(3)
N3 C18 C17 121.9(3)
O1 C1 Ru1 177.9(3)
O5 C5 O6 125.9(3)
O5 C5 C6 118.0(3)
O6 C5 C6 116.0(3)
N4 C22 C23 112.3(3)
C20 C19 N3 105.3(3)
C13 C12 C11 119.5(3)
C33 C34 C29 121.5(4)
C19 C20 N4 107.7(3)
C24 C23 C28 119.2(3)
C24 C23 C22 118.7(3)
C28 C23 C22 122.1(3)
C23 C24 C25 120.6(4)
O4 C4 Ru2 176.2(3)
C29 C30 C31 120.1(4)
C27 C28 C23 121.0(4)
C31 C32 C33 120.1(4)
C32 C31 C30 120.1(4)
C34 C33 C32 119.4(4)
C28 C27 C26 119.4(4)
C27 C26 C25 120.8(4)
C26 C25 C24 119.0(4)

loop_
_geom_bond_atom_site_label_1
_geom_bond_atom_site_label_2
_geom_bond_distance
Ru2 C4 1.857(4)
Ru2 C2 1.863(4)
Ru2 C21 2.054(4)
Ru2 O6 2.121(2)
Ru2 N2 2.156(3)
Ru2 Ru1 2.6914(6)
Ru1 C1 1.835(4)
Ru1 C3 1.854(4)
Ru1 O5 2.158(2)
Ru1 N1 2.199(3)
Ru1 Br1 2.6782(7)
O3 C3 1.140(4)
N2 C18 1.328(5)
N2 C15 1.364(4)
C16 C17 1.360(5)
C16 C14 1.409(5)
C14 C13 1.420(5)
C14 C15 1.429(5)
C11 N1 1.334(4)
C11 C12 1.413(5)
C17 C18 1.435(5)
C17 C29 1.487(5)
C15 N1 1.353(4)
C13 C12 1.363(5)
C29 C30 1.385(5)
C29 C34 1.395(5)
O6 C5 1.270(4)
O5 C5 1.255(4)
N3 C21 1.385(4)
N3 C18 1.402(4)
N3 C19 1.404(5)
O2 C2 1.139(4)
O1 C1 1.148(4)
N4 C21 1.330(4)
N4 C20 1.391(5)
N4 C22 1.476(4)
C5 C6 1.503(5)
C22 C23 1.517(5)
C19 C20 1.347(5)
C34 C33 1.377(6)
O4 C4 1.152(4)
C23 C24 1.386(5)
C23 C28 1.390(5)
C24 C25 1.400(5)
C30 C31 1.401(6)
C28 C27 1.381(5)
C32 C31 1.381(6)
C32 C33 1.393(6)
C27 C26 1.386(6)
C26 C25 1.389(6)

loop_
_geom_torsion_atom_site_label_1
_geom_torsion_atom_site_label_2
_geom_torsion_atom_site_label_3
_geom_torsion_atom_site_label_4
_geom_torsion
C21 Ru2 Ru1 Br1 -23.5(2)
N2 C18 N3 C21 -8.2(4)
N1 Ru1 Ru2 C21 44.3(2)
N2 Ru2 Ru1 Br1 -51.01(9)

loop_
_platon_squeeze_void_nr
_platon_squeeze_void_average_x
_platon_squeeze_void_average_y
_platon_squeeze_void_average_z
_platon_squeeze_void_volume
_platon_squeeze_void_count_electrons
_platon_squeeze_void_content
1 0.500 1.000 0.014 322 82 ' '
2 1.000 0.500 0.014 322 82 ' '
